data_4063849
loop_
_publ_author_name
'Obenhuber, Andreas'
'Ruhland, Klaus'

_publ_contact_author 'Klaus Ruhland'
_publ_section_title
;
 Activation of a Nonstrained C(sp2)&#x2212;C(sp2) Single Bond in a Vaska
 Complex Analogue Using Chelating Assistance
;
_journal_issue 1
_journal_name_full Organometallics
_journal_page_first 171
_journal_paper_doi 10.1021/om100985r
_journal_volume 30
_journal_year 2011
_chemical_formula_sum 'C25 H36 Cl Ir O3 P2'
_chemical_formula_weight 674.13
_chemical_melting_point ?
_chemical_name_systematic
; 
 ? 
;
_space_group_IT_number 14
_symmetry_cell_setting monoclinic
_symmetry_space_group_name_Hall '-P 2yn'
_symmetry_space_group_name_H-M 'P 1 21/n 1'
_atom_sites_solution_hydrogens geom
_atom_sites_solution_primary direct
_atom_sites_solution_secondary difmap
_audit_creation_method SHELXL-97
_cell_angle_alpha 90.00
_cell_angle_beta 101.696(1)
_cell_angle_gamma 90.00
_cell_formula_units_Z 4
_cell_length_a 8.4699(1)
_cell_length_b 16.7945(3)
_cell_length_c 18.3471(3)
_cell_measurement_reflns_used 176715
_cell_measurement_temperature 100(2)
_cell_measurement_theta_max 89.24
_cell_measurement_theta_min 5.36
_cell_volume 2555.65(7)
_computing_cell_refinement 'X-Area Software (STOE, 2010)'
_computing_data_collection 'X-Area Software (STOE, 2010)'
_computing_data_reduction 'X-RED Software (STOE, 2010)'
_computing_structure_refinement 'SHELXL-97 (Sheldrick, 1997)'
_computing_structure_solution 'SHELXS-97 (Sheldrick, 1997)'
_diffrn_ambient_temperature 100(2)
_diffrn_detector ' CCD plate '
_diffrn_detector_area_resol_mean 16.0238
_diffrn_measured_fraction_theta_full 0.997
_diffrn_measured_fraction_theta_max 0.997
_diffrn_measurement_device ' \k-geometry diffractometer '
_diffrn_measurement_device_type ' Oxford-Diffraction Xcalibur3 '
_diffrn_measurement_method ' phi- and omega-rotation '
_diffrn_radiation_monochromator graphite
_diffrn_radiation_source 'Enhance (Mo) X-ray Source'
_diffrn_radiation_type MoK\a
_diffrn_radiation_wavelength 0.71073
_diffrn_reflns_av_R_equivalents 0.0406
_diffrn_reflns_av_sigmaI/netI 0.0108
_diffrn_reflns_limit_h_max 12
_diffrn_reflns_limit_h_min -12
_diffrn_reflns_limit_k_max 23
_diffrn_reflns_limit_k_min -23
_diffrn_reflns_limit_l_max 25
_diffrn_reflns_limit_l_min -25
_diffrn_reflns_number 47743
_diffrn_reflns_theta_full 30.25
_diffrn_reflns_theta_max 30.25
_diffrn_reflns_theta_min 2.74
_diffrn_standards_decay_% 0
_exptl_absorpt_coefficient_mu 5.479
_exptl_absorpt_correction_T_max 0.7781
_exptl_absorpt_correction_T_min 0.2495
_exptl_absorpt_correction_type numerical
_exptl_crystal_colour colourless
_exptl_crystal_density_diffrn 1.752
_exptl_crystal_density_meas ?
_exptl_crystal_density_method 'not measured'
_exptl_crystal_description plate
_exptl_crystal_F_000 1336
_exptl_crystal_size_max 0.4
_exptl_crystal_size_mid 0.2
_exptl_crystal_size_min 0.02
_refine_diff_density_max 1.384
_refine_diff_density_min -0.556
_refine_diff_density_rms 0.087
_refine_ls_extinction_method none
_refine_ls_goodness_of_fit_ref 1.073
_refine_ls_hydrogen_treatment constr
_refine_ls_matrix_type full
_refine_ls_number_parameters 297
_refine_ls_number_reflns 7592
_refine_ls_number_restraints 0
_refine_ls_restrained_S_all 1.073
_refine_ls_R_factor_all 0.0236
_refine_ls_R_factor_gt 0.0196
_refine_ls_shift/su_max 0.005
_refine_ls_shift/su_mean 0.000
_refine_ls_structure_factor_coef Fsqd
_refine_ls_weighting_details 'calc w=1/[\s^2^(Fo^2^)+(0.0230P)^2^+1.3106P] where P=(Fo^2^+2Fc^2^)/3'
_refine_ls_weighting_scheme calc
_refine_ls_wR_factor_gt 0.0391
_refine_ls_wR_factor_ref 0.0400
_reflns_number_gt 6968
_reflns_number_total 7592
_reflns_threshold_expression >2sigma(I)
_cod_data_source_file om100985r_si_004.cif
_cod_data_source_block 6_1
_cod_depositor_comments
;
The following automatic conversions were performed:

'_chemical_melting_point' value 'not measured' was changed to '?' -
the value is undefined or not given.

'_symmetry_cell_setting' value
'Monoclinic' changed to 'monoclinic' according to
/home/saulius/struct/CIF-dictionaries/cif_core.dic dictionary named
'cif_core.dic' version 2.4.1 from 2010-06-29.

Automatic conversion script
Id: cif_fix_values 1715 2011-07-08 13:25:40Z adriana 

The following automatic conversions were performed:

'_exptl_crystal_density_meas' value 'not measured' was changed to '?'
- the value is perceived as not measured.

Automatic conversion script
Id: cif_fix_values 3008 2015-01-20 13:52:24Z robertas 
;
_cod_original_sg_symbol_H-M P21/n
_cod_database_code 4063849

loop_
_symmetry_equiv_pos_as_xyz
'x, y, z'
'-x+1/2, y+1/2, -z+1/2'
'-x, -y, -z'
'x-1/2, -y-1/2, z-1/2'

loop_
_atom_site_label
_atom_site_type_symbol
_atom_site_fract_x
_atom_site_fract_y
_atom_site_fract_z
_atom_site_U_iso_or_equiv
_atom_site_adp_type
_atom_site_occupancy
_atom_site_symmetry_multiplicity
_atom_site_calc_flag
_atom_site_refinement_flags
Ir Ir 0.291441(8) 0.656594(4) 0.226227(4) 0.01152(2) Uani 1 1 d .
Cl Cl 0.46382(6) 0.76208(3) 0.29115(3) 0.01887(9) Uani 1 1 d .
P1 P 0.13319(6) 0.57611(3) 0.14364(3) 0.01331(8) Uani 1 1 d .
P2 P 0.19290(6) 0.62615(3) 0.33402(3) 0.01351(8) Uani 1 1 d .
O1 O 0.6075(2) 0.56384(11) 0.25872(10) 0.0289(4) Uani 1 1 d .
C1 C 0.4895(3) 0.59364(12) 0.24577(11) 0.0189(4) Uani 1 1 d .
O2 O 0.11214(17) 0.62133(9) 0.06325(8) 0.0169(3) Uani 1 1 d .
O3 O 0.03045(18) 0.68038(9) 0.32573(8) 0.0175(3) Uani 1 1 d .
C2 C 0.2363(2) 0.67514(11) 0.05895(11) 0.0157(3) Uani 1 1 d .
C3 C 0.2454(3) 0.70332(12) -0.01126(11) 0.0193(4) Uani 1 1 d .
H3 H 0.1703 0.6864 -0.0542 0.023 Uiso 1 1 calc R
C4 C 0.3675(3) 0.75710(13) -0.01707(12) 0.0214(4) Uani 1 1 d .
H4 H 0.3756 0.7782 -0.0642 0.026 Uiso 1 1 calc R
C5 C 0.4775(3) 0.77968(13) 0.04669(12) 0.0214(4) Uani 1 1 d .
H5 H 0.5624 0.8153 0.0427 0.026 Uiso 1 1 calc R
C6 C 0.4644(2) 0.75051(12) 0.11645(11) 0.0178(4) Uani 1 1 d .
H6 H 0.5410 0.7665 0.1592 0.021 Uiso 1 1 calc R
C7 C 0.3410(2) 0.69827(11) 0.12469(10) 0.0145(3) Uani 1 1 d .
C8 C 0.2190(2) 0.47995(12) 0.12367(12) 0.0184(4) Uani 1 1 d .
H8 H 0.1329 0.4501 0.0890 0.022 Uiso 1 1 calc R
C9 C 0.3611(3) 0.49092(13) 0.08426(13) 0.0232(4) Uani 1 1 d .
H9A H 0.3249 0.5205 0.0378 0.035 Uiso 1 1 calc R
H9B H 0.4017 0.4386 0.0730 0.035 Uiso 1 1 calc R
H9C H 0.4473 0.5206 0.1167 0.035 Uiso 1 1 calc R
C10 C 0.2701(3) 0.42904(12) 0.19391(13) 0.0229(4) Uani 1 1 d .
H10A H 0.1787 0.4230 0.2188 0.034 Uiso 1 1 calc R
H10B H 0.3595 0.4551 0.2277 0.034 Uiso 1 1 calc R
H10C H 0.3046 0.3764 0.1801 0.034 Uiso 1 1 calc R
C11 C -0.0797(2) 0.56013(12) 0.15154(11) 0.0162(3) Uani 1 1 d .
H11 H -0.0859 0.5721 0.2043 0.019 Uiso 1 1 calc R
C12 C -0.1936(2) 0.61869(12) 0.10238(12) 0.0203(4) Uani 1 1 d .
H12A H -0.1583 0.6734 0.1153 0.030 Uiso 1 1 calc R
H12B H -0.3035 0.6114 0.1105 0.030 Uiso 1 1 calc R
H12C H -0.1916 0.6087 0.0499 0.030 Uiso 1 1 calc R
C13 C -0.1408(3) 0.47451(13) 0.13577(14) 0.0246(4) Uani 1 1 d .
H13A H -0.0694 0.4377 0.1684 0.037 Uiso 1 1 calc R
H13B H -0.1418 0.4612 0.0837 0.037 Uiso 1 1 calc R
H13C H -0.2503 0.4701 0.1452 0.037 Uiso 1 1 calc R
C14 C 0.0008(2) 0.73577(11) 0.26766(10) 0.0145(3) Uani 1 1 d .
C15 C -0.1269(2) 0.78747(12) 0.26790(12) 0.0182(4) Uani 1 1 d .
H15 H -0.1876 0.7844 0.3061 0.022 Uiso 1 1 calc R
C16 C -0.1649(2) 0.84368(12) 0.21159(12) 0.0190(4) Uani 1 1 d .
H16 H -0.2524 0.8793 0.2105 0.023 Uiso 1 1 calc R
C17 C -0.0729(2) 0.84711(12) 0.15659(11) 0.0181(3) Uani 1 1 d .
H17 H -0.0978 0.8854 0.1178 0.022 Uiso 1 1 calc R
C18 C 0.0549(2) 0.79482(11) 0.15828(11) 0.0158(3) Uani 1 1 d .
H18 H 0.1166 0.7987 0.1206 0.019 Uiso 1 1 calc R
C19 C 0.0964(2) 0.73631(11) 0.21378(10) 0.0130(3) Uani 1 1 d .
C20 C 0.3081(2) 0.65166(12) 0.42774(11) 0.0182(3) Uani 1 1 d .
H20 H 0.2586 0.6214 0.4644 0.022 Uiso 1 1 calc R
C21 C 0.2970(3) 0.74039(13) 0.44594(12) 0.0221(4) Uani 1 1 d .
H21A H 0.1834 0.7558 0.4398 0.033 Uiso 1 1 calc R
H21B H 0.3480 0.7719 0.4122 0.033 Uiso 1 1 calc R
H21C H 0.3524 0.7501 0.4975 0.033 Uiso 1 1 calc R
C22 C 0.4842(3) 0.62452(14) 0.43825(12) 0.0238(4) Uani 1 1 d .
H22A H 0.4877 0.5674 0.4276 0.036 Uiso 1 1 calc R
H22B H 0.5396 0.6347 0.4897 0.036 Uiso 1 1 calc R
H22C H 0.5378 0.6541 0.4041 0.036 Uiso 1 1 calc R
C23 C 0.1079(2) 0.52714(12) 0.34765(11) 0.0184(3) Uani 1 1 d .
H23 H 0.0595 0.5060 0.2971 0.022 Uiso 1 1 calc R
C24 C 0.2372(3) 0.46755(13) 0.38366(13) 0.0257(4) Uani 1 1 d .
H24A H 0.3255 0.4675 0.3564 0.039 Uiso 1 1 calc R
H24B H 0.1900 0.4142 0.3821 0.039 Uiso 1 1 calc R
H24C H 0.2789 0.4829 0.4355 0.039 Uiso 1 1 calc R
C25 C -0.0285(3) 0.53157(14) 0.39142(13) 0.0241(4) Uani 1 1 d .
H25A H -0.1149 0.5659 0.3649 0.036 Uiso 1 1 calc R
H25B H 0.0135 0.5536 0.4410 0.036 Uiso 1 1 calc R
H25C H -0.0712 0.4780 0.3963 0.036 Uiso 1 1 calc R

loop_
_atom_site_aniso_label
_atom_site_aniso_U_11
_atom_site_aniso_U_22
_atom_site_aniso_U_33
_atom_site_aniso_U_23
_atom_site_aniso_U_13
_atom_site_aniso_U_12
Ir 0.01145(3) 0.01171(3) 0.01092(3) -0.00052(2) 0.00114(2) -0.00038(3)
Cl 0.0181(2) 0.0202(2) 0.0184(2) -0.00413(16) 0.00382(16) -0.00375(16)
P1 0.0136(2) 0.01238(19) 0.0130(2) -0.00043(16) 0.00054(16) -0.00065(16)
P2 0.0141(2) 0.01441(19) 0.0114(2) 0.00073(16) 0.00098(16) 0.00035(16)
O1 0.0252(8) 0.0317(8) 0.0272(8) -0.0056(7) -0.0006(6) 0.0030(7)
C1 0.0210(9) 0.0199(9) 0.0156(8) -0.0046(7) 0.0036(7) -0.0048(7)
O2 0.0175(6) 0.0182(6) 0.0139(6) 0.0009(5) 0.0007(5) -0.0036(5)
O3 0.0177(6) 0.0202(6) 0.0157(6) 0.0052(5) 0.0059(5) 0.0035(5)
C2 0.0167(8) 0.0145(8) 0.0157(8) -0.0006(6) 0.0030(7) -0.0002(6)
C3 0.0235(9) 0.0202(9) 0.0139(8) 0.0002(7) 0.0035(7) 0.0012(7)
C4 0.0270(10) 0.0227(9) 0.0167(9) 0.0028(7) 0.0094(8) 0.0005(8)
C5 0.0230(9) 0.0220(9) 0.0216(10) 0.0004(8) 0.0098(8) -0.0036(8)
C6 0.0176(8) 0.0186(8) 0.0180(9) -0.0020(7) 0.0056(7) -0.0010(7)
C7 0.0167(8) 0.0148(8) 0.0121(8) 0.0003(6) 0.0033(6) 0.0001(6)
C8 0.0185(8) 0.0144(8) 0.0201(9) -0.0042(7) -0.0013(7) 0.0015(7)
C9 0.0232(10) 0.0220(10) 0.0236(10) -0.0067(8) 0.0031(8) 0.0021(8)
C10 0.0245(10) 0.0141(8) 0.0284(11) 0.0014(8) 0.0013(8) 0.0016(7)
C11 0.0140(8) 0.0167(8) 0.0168(8) 0.0005(7) 0.0002(6) -0.0027(6)
C12 0.0162(8) 0.0186(9) 0.0244(10) 0.0026(7) -0.0003(7) -0.0002(7)
C13 0.0185(9) 0.0170(9) 0.0355(12) 0.0023(8) -0.0013(8) -0.0034(8)
C14 0.0144(8) 0.0146(8) 0.0136(8) 0.0013(6) 0.0007(6) -0.0009(6)
C15 0.0154(8) 0.0207(9) 0.0188(9) 0.0002(7) 0.0040(7) 0.0009(7)
C16 0.0150(8) 0.0174(8) 0.0239(9) 0.0005(8) 0.0020(7) 0.0036(7)
C17 0.0199(8) 0.0145(8) 0.0183(8) 0.0012(7) 0.0001(7) 0.0011(7)
C18 0.0177(8) 0.0148(8) 0.0149(8) 0.0001(6) 0.0027(6) -0.0016(7)
C19 0.0117(7) 0.0128(7) 0.0141(8) -0.0005(6) 0.0019(6) 0.0006(6)
C20 0.0208(9) 0.0195(8) 0.0129(8) -0.0001(7) 0.0003(6) -0.0015(7)
C21 0.0277(10) 0.0219(9) 0.0175(9) -0.0059(7) 0.0061(8) -0.0031(8)
C22 0.0210(10) 0.0263(10) 0.0204(10) 0.0006(8) -0.0049(8) 0.0005(8)
C23 0.0209(9) 0.0172(8) 0.0156(8) 0.0022(7) 0.0006(7) -0.0023(7)
C24 0.0292(11) 0.0181(9) 0.0280(11) 0.0069(8) 0.0017(9) 0.0009(8)
C25 0.0233(10) 0.0270(10) 0.0228(10) 0.0049(8) 0.0066(8) -0.0043(8)

loop_
_atom_type_symbol
_atom_type_description
_atom_type_scat_dispersion_real
_atom_type_scat_dispersion_imag
_atom_type_scat_source
C C 0.0033 0.0016 'International Tables Vol C Tables 4.2.6.8 and 6.1.1.4'
H H 0.0000 0.0000 'International Tables Vol C Tables 4.2.6.8 and 6.1.1.4'
O O 0.0106 0.0060 'International Tables Vol C Tables 4.2.6.8 and 6.1.1.4'
P P 0.1023 0.0942 'International Tables Vol C Tables 4.2.6.8 and 6.1.1.4'
Cl Cl 0.1484 0.1585 'International Tables Vol C Tables 4.2.6.8 and 6.1.1.4'
Ir Ir -1.4442 7.9887 'International Tables Vol C Tables 4.2.6.8 and 6.1.1.4'

loop_
_geom_angle_atom_site_label_1
_geom_angle_atom_site_label_2
_geom_angle_atom_site_label_3
_geom_angle
C1 Ir C19 172.34(8)
C1 Ir C7 91.40(8)
C19 Ir C7 89.17(7)
C1 Ir P1 99.79(6)
C19 Ir P1 87.81(5)
C7 Ir P1 78.66(5)
C1 Ir P2 99.54(6)
C19 Ir P2 79.92(5)
C7 Ir P2 169.05(5)
P1 Ir P2 99.817(17)
C1 Ir Cl 84.09(6)
C19 Ir Cl 88.28(5)
C7 Ir Cl 89.06(5)
P1 Ir Cl 167.168(18)
P2 Ir Cl 91.519(17)
O2 P1 C8 101.73(9)
O2 P1 C11 101.96(8)
C8 P1 C11 108.53(9)
O2 P1 Ir 105.58(5)
C8 P1 Ir 117.06(7)
C11 P1 Ir 119.20(7)
O3 P2 C20 103.50(9)
O3 P2 C23 99.82(9)
C20 P2 C23 103.25(9)
O3 P2 Ir 103.68(5)
C20 P2 Ir 121.44(7)
C23 P2 Ir 121.54(7)
O1 C1 Ir 174.18(19)
C2 O2 P1 113.84(12)
C14 O3 P2 117.41(12)
C3 C2 C7 124.08(18)
C3 C2 O2 117.08(17)
C7 C2 O2 118.83(17)
C2 C3 C4 118.25(19)
C2 C3 H3 120.9
C4 C3 H3 120.9
C5 C4 C3 119.53(19)
C5 C4 H4 120.2
C3 C4 H4 120.2
C4 C5 C6 120.71(19)
C4 C5 H5 119.6
C6 C5 H5 119.6
C7 C6 C5 121.37(19)
C7 C6 H6 119.3
C5 C6 H6 119.3
C6 C7 C2 116.00(17)
C6 C7 Ir 126.26(14)
C2 C7 Ir 117.66(14)
C10 C8 C9 110.37(17)
C10 C8 P1 112.20(14)
C9 C8 P1 111.58(14)
C10 C8 H8 107.5
C9 C8 H8 107.5
P1 C8 H8 107.5
C8 C9 H9A 109.5
C8 C9 H9B 109.5
H9A C9 H9B 109.5
C8 C9 H9C 109.5
H9A C9 H9C 109.5
H9B C9 H9C 109.5
C8 C10 H10A 109.5
C8 C10 H10B 109.5
H10A C10 H10B 109.5
C8 C10 H10C 109.5
H10A C10 H10C 109.5
H10B C10 H10C 109.5
C13 C11 C12 109.95(16)
C13 C11 P1 114.61(14)
C12 C11 P1 111.46(14)
C13 C11 H11 106.8
C12 C11 H11 106.8
P1 C11 H11 106.8
C11 C12 H12A 109.5
C11 C12 H12B 109.5
H12A C12 H12B 109.5
C11 C12 H12C 109.5
H12A C12 H12C 109.5
H12B C12 H12C 109.5
C11 C13 H13A 109.5
C11 C13 H13B 109.5
H13A C13 H13B 109.5
C11 C13 H13C 109.5
H13A C13 H13C 109.5
H13B C13 H13C 109.5
C15 C14 O3 115.71(17)
C15 C14 C19 124.15(18)
O3 C14 C19 120.14(17)
C14 C15 C16 119.10(19)
C14 C15 H15 120.5
C16 C15 H15 120.5
C15 C16 C17 119.15(18)
C15 C16 H16 120.4
C17 C16 H16 120.4
C18 C17 C16 120.30(18)
C18 C17 H17 119.8
C16 C17 H17 119.8
C17 C18 C19 122.45(18)
C17 C18 H18 118.8
C19 C18 H18 118.8
C14 C19 C18 114.84(17)
C14 C19 Ir 118.28(13)
C18 C19 Ir 126.78(14)
C21 C20 C22 111.23(18)
C21 C20 P2 112.58(14)
C22 C20 P2 111.38(15)
C21 C20 H20 107.1
C22 C20 H20 107.1
P2 C20 H20 107.1
C20 C21 H21A 109.5
C20 C21 H21B 109.5
H21A C21 H21B 109.5
C20 C21 H21C 109.5
H21A C21 H21C 109.5
H21B C21 H21C 109.5
C20 C22 H22A 109.5
C20 C22 H22B 109.5
H22A C22 H22B 109.5
C20 C22 H22C 109.5
H22A C22 H22C 109.5
H22B C22 H22C 109.5
C24 C23 C25 110.73(17)
C24 C23 P2 112.48(14)
C25 C23 P2 112.43(15)
C24 C23 H23 106.9
C25 C23 H23 106.9
P2 C23 H23 106.9
C23 C24 H24A 109.5
C23 C24 H24B 109.5
H24A C24 H24B 109.5
C23 C24 H24C 109.5
H24A C24 H24C 109.5
H24B C24 H24C 109.5
C23 C25 H25A 109.5
C23 C25 H25B 109.5
H25A C25 H25B 109.5
C23 C25 H25C 109.5
H25A C25 H25C 109.5
H25B C25 H25C 109.5

loop_
_geom_bond_atom_site_label_1
_geom_bond_atom_site_label_2
_geom_bond_distance
Ir C1 1.954(2)
Ir C19 2.1025(18)
Ir C7 2.1103(19)
Ir P1 2.2574(5)
Ir P2 2.3533(5)
Ir Cl 2.4462(5)
P1 O2 1.6364(15)
P1 C8 1.838(2)
P1 C11 1.857(2)
P2 O3 1.6313(15)
P2 C20 1.847(2)
P2 C23 1.849(2)
O1 C1 1.100(3)
O2 C2 1.401(2)
O3 C14 1.398(2)
C2 C3 1.389(3)
C2 C7 1.399(3)
C3 C4 1.393(3)
C3 H3 0.9500
C4 C5 1.392(3)
C4 H4 0.9500
C5 C6 1.396(3)
C5 H5 0.9500
C6 C7 1.396(3)
C6 H6 0.9500
C8 C10 1.534(3)
C8 C9 1.535(3)
C8 H8 1.0000
C9 H9A 0.9800
C9 H9B 0.9800
C9 H9C 0.9800
C10 H10A 0.9800
C10 H10B 0.9800
C10 H10C 0.9800
C11 C13 1.536(3)
C11 C12 1.536(3)
C11 H11 1.0000
C12 H12A 0.9800
C12 H12B 0.9800
C12 H12C 0.9800
C13 H13A 0.9800
C13 H13B 0.9800
C13 H13C 0.9800
C14 C15 1.388(3)
C14 C19 1.399(3)
C15 C16 1.388(3)
C15 H15 0.9500
C16 C17 1.395(3)
C16 H16 0.9500
C17 C18 1.389(3)
C17 H17 0.9500
C18 C19 1.408(3)
C18 H18 0.9500
C20 C21 1.534(3)
C20 C22 1.534(3)
C20 H20 1.0000
C21 H21A 0.9800
C21 H21B 0.9800
C21 H21C 0.9800
C22 H22A 0.9800
C22 H22B 0.9800
C22 H22C 0.9800
C23 C24 1.531(3)
C23 C25 1.537(3)
C23 H23 1.0000
C24 H24A 0.9800
C24 H24B 0.9800
C24 H24C 0.9800
C25 H25A 0.9800
C25 H25B 0.9800
C25 H25C 0.9800

loop_
_geom_torsion_atom_site_label_1
_geom_torsion_atom_site_label_2
_geom_torsion_atom_site_label_3
_geom_torsion_atom_site_label_4
_geom_torsion
C1 Ir P1 O2 -108.65(8)
C19 Ir P1 O2 70.41(8)
C7 Ir P1 O2 -19.18(8)
P2 Ir P1 O2 149.78(6)
Cl Ir P1 O2 -1.96(11)
C1 Ir P1 C8 3.65(10)
C19 Ir P1 C8 -177.30(9)
C7 Ir P1 C8 93.11(10)
P2 Ir P1 C8 -97.93(8)
Cl Ir P1 C8 110.34(11)
C1 Ir P1 C11 137.63(10)
C19 Ir P1 C11 -43.32(9)
C7 Ir P1 C11 -132.91(9)
P2 Ir P1 C11 36.05(7)
Cl Ir P1 C11 -115.68(10)
C1 Ir P2 O3 176.84(8)
C19 Ir P2 O3 4.60(8)
C7 Ir P2 O3 -0.3(3)
P1 Ir P2 O3 -81.38(6)
Cl Ir P2 O3 92.58(6)
C1 Ir P2 C20 61.34(10)
C19 Ir P2 C20 -110.90(9)
C7 Ir P2 C20 -115.9(3)
P1 Ir P2 C20 163.12(8)
Cl Ir P2 C20 -22.92(8)
C1 Ir P2 C23 -72.34(10)
C19 Ir P2 C23 115.42(9)
C7 Ir P2 C23 110.5(3)
P1 Ir P2 C23 29.44(8)
Cl Ir P2 C23 -156.60(8)
C19 Ir C1 O1 -14(2)
C7 Ir C1 O1 80.1(19)
P1 Ir C1 O1 158.8(19)
P2 Ir C1 O1 -99.4(19)
Cl Ir C1 O1 -8.8(19)
C8 P1 O2 C2 -99.10(14)
C11 P1 O2 C2 148.83(13)
Ir P1 O2 C2 23.60(14)
C20 P2 O3 C14 119.65(14)
C23 P2 O3 C14 -134.04(14)
Ir P2 O3 C14 -7.99(14)
P1 O2 C2 C3 167.06(15)
P1 O2 C2 C7 -14.0(2)
C7 C2 C3 C4 1.0(3)
O2 C2 C3 C4 179.81(18)
C2 C3 C4 C5 1.2(3)
C3 C4 C5 C6 -1.5(3)
C4 C5 C6 C7 -0.2(3)
C5 C6 C7 C2 2.2(3)
C5 C6 C7 Ir -174.29(16)
C3 C2 C7 C6 -2.6(3)
O2 C2 C7 C6 178.55(17)
C3 C2 C7 Ir 174.17(16)
O2 C2 C7 Ir -4.6(2)
C1 Ir C7 C6 -69.06(18)
C19 Ir C7 C6 103.29(18)
P1 Ir C7 C6 -168.77(18)
P2 Ir C7 C6 108.2(3)
Cl Ir C7 C6 15.00(17)
C1 Ir C7 C2 114.49(16)
C19 Ir C7 C2 -73.15(15)
P1 Ir C7 C2 14.78(14)
P2 Ir C7 C2 -68.3(3)
Cl Ir C7 C2 -161.45(15)
O2 P1 C8 C10 173.02(14)
C11 P1 C8 C10 -79.95(16)
Ir P1 C8 C10 58.57(16)
O2 P1 C8 C9 48.58(15)
C11 P1 C8 C9 155.61(14)
Ir P1 C8 C9 -65.88(15)
O2 P1 C11 C13 103.48(16)
C8 P1 C11 C13 -3.39(18)
Ir P1 C11 C13 -140.86(13)
O2 P1 C11 C12 -22.19(16)
C8 P1 C11 C12 -129.06(15)
Ir P1 C11 C12 93.47(14)
P2 O3 C14 C15 -172.28(14)
P2 O3 C14 C19 8.1(2)
O3 C14 C15 C16 -179.36(18)
C19 C14 C15 C16 0.2(3)
C14 C15 C16 C17 -0.5(3)
C15 C16 C17 C18 0.0(3)
C16 C17 C18 C19 0.7(3)
C15 C14 C19 C18 0.5(3)
O3 C14 C19 C18 -179.93(16)
C15 C14 C19 Ir 177.10(15)
O3 C14 C19 Ir -3.4(2)
C17 C18 C19 C14 -1.0(3)
C17 C18 C19 Ir -177.22(15)
C1 Ir C19 C14 -88.0(6)
C7 Ir C19 C14 177.73(15)
P1 Ir C19 C14 99.05(14)
P2 Ir C19 C14 -1.33(13)
Cl Ir C19 C14 -93.18(14)
C1 Ir C19 C18 88.2(6)
C7 Ir C19 C18 -6.15(17)
P1 Ir C19 C18 -84.84(16)
P2 Ir C19 C18 174.79(17)
Cl Ir C19 C18 82.94(16)
O3 P2 C20 C21 -38.84(17)
C23 P2 C20 C21 -142.54(15)
Ir P2 C20 C21 76.75(16)
O3 P2 C20 C22 -164.57(15)
C23 P2 C20 C22 91.73(16)
Ir P2 C20 C22 -48.97(17)
O3 P2 C23 C24 -160.07(15)
C20 P2 C23 C24 -53.56(17)
Ir P2 C23 C24 87.10(16)
O3 P2 C23 C25 -34.24(16)
C20 P2 C23 C25 72.27(16)
Ir P2 C23 C25 -147.07(12)
